data_2106920
loop_
_publ_author_name
'Entner, P.'
'Parthe, E.'

_publ_section_title
;
 Pt Ge Se with cobaltite structure, a ternary variant of the pyrite
 structure
;
_journal_name_full 'Acta Crystallographica B (24,1968-38,1982)'
_journal_page_first 1557
_journal_page_last 1560
_journal_volume 29
_journal_year 1973
_chemical_formula_sum 'Ge Pt Se'
_chemical_name_systematic 'Pt Ge Se'
_space_group_IT_number 29
_symmetry_space_group_name_Hall 'P 2c -2ac'
_symmetry_space_group_name_H-M 'P c a 21'
_cell_angle_alpha 90
_cell_angle_beta 90
_cell_angle_gamma 90
_cell_formula_units_Z 4
_cell_length_a 6.015
_cell_length_b 6.072
_cell_length_c 5.992
_cell_volume 218.846
_citation_journal_id_ASTM ACBCAR
_cod_data_source_file Entner_ACBCAR_1973_1015.cif
_cod_data_source_block Ge1Pt1Se1
_cod_original_cell_volume 218.8463
_cod_original_formula_sum 'Ge1 Pt1 Se1'
_cod_database_code 2106920

loop_
_symmetry_equiv_pos_as_xyz
x,y,z
-x,-y,z+1/2
-x+1/2,y,z+1/2
x+1/2,-y,z

loop_
_atom_site_label
_atom_site_type_symbol
_atom_site_fract_x
_atom_site_fract_y
_atom_site_fract_z
_atom_site_occupancy
_atom_site_U_iso_or_equiv
Ge1 Ge 0.3833 0.1364 0.6168 1 0.0
Pt1 Pt 0.0086 0.742 0 1 0.0
Se1 Se 0.6198 0.3759 0.382 1 0.0
